data_7709109
loop_
_publ_author_name
'Wilson, Daniel'
'Jones, Dafydd'
'Smith, Cory'
'Mehta, Meera'
'Jones, Cameron'
'Goicoechea, Jose M.'

_publ_section_title
;
 Reduction of tert-butylphosphaalkyne and trimethylsilylnitrile with
 magnesium(I) dimers
;
_journal_name_full 'Dalton Transactions'
_journal_paper_doi 10.1039/D1DT03990C
_journal_year 2022
_chemical_formula_moiety 'C60 H84 Mg2 N4 O P2'
_chemical_formula_sum 'C60 H84 Mg2 N4 O P2'
_chemical_formula_weight 987.87
_chemical_name_systematic
;
 [{N(2,4,6-Me-C6H2)}2(CMe)2CH]2Mg2(tBuCP)2(THF)
;
_space_group_crystal_system triclinic
_space_group_IT_number 2
_space_group_name_Hall '-P 1'
_space_group_name_H-M_alt 'P -1'
_atom_sites_solution_hydrogens geom
_audit_creation_method SHELXL-2018/1
_audit_update_record
;
2021-11-24 deposited with the CCDC.	2021-12-15 downloaded from the CCDC.
;
_cell_angle_alpha 72.352(4)
_cell_angle_beta 76.371(4)
_cell_angle_gamma 73.373(5)
_cell_formula_units_Z 2
_cell_length_a 11.6939(7)
_cell_length_b 14.1088(6)
_cell_length_c 19.7110(8)
_cell_measurement_reflns_used 6297
_cell_measurement_temperature 150(2)
_cell_measurement_theta_max 68.0740
_cell_measurement_theta_min 2.3590
_cell_volume 2929.7(3)
_computing_cell_refinement 'CrysAlisPro 1.171.39.46e (Rigaku OD, 2018)'
_computing_data_collection 'CrysAlisPro 1.171.39.46e (Rigaku OD, 2018)'
_computing_data_reduction 'CrysAlisPro 1.171.39.46e (Rigaku OD, 2018)'
_computing_structure_refinement 'SHELXL-2018/1 (Sheldrick, 2018)'
_computing_structure_solution 'SHELXS-97 (Sheldrick, 1990)'
_diffrn_ambient_temperature 150(2)
_diffrn_detector 'CCD plate'
_diffrn_detector_area_resol_mean 10.5035
_diffrn_detector_type Atlas
_diffrn_measured_fraction_theta_full 0.994
_diffrn_measured_fraction_theta_max 0.994
_diffrn_measurement_device 'four-circle diffractometer'
_diffrn_measurement_device_type 'SuperNova, Dual, Cu at home/near, Atlas'
_diffrn_measurement_method '\w scans'
_diffrn_radiation_type CuK\a
_diffrn_radiation_wavelength 1.54184
_diffrn_reflns_av_R_equivalents 0.0386
_diffrn_reflns_av_unetI/netI 0.0606
_diffrn_reflns_Laue_measured_fraction_full 0.994
_diffrn_reflns_Laue_measured_fraction_max 0.994
_diffrn_reflns_limit_h_max 13
_diffrn_reflns_limit_h_min -12
_diffrn_reflns_limit_k_max 16
_diffrn_reflns_limit_k_min -10
_diffrn_reflns_limit_l_max 23
_diffrn_reflns_limit_l_min -17
_diffrn_reflns_number 21050
_diffrn_reflns_point_group_measured_fraction_full 0.994
_diffrn_reflns_point_group_measured_fraction_max 0.994
_diffrn_reflns_theta_full 66.489
_diffrn_reflns_theta_max 66.489
_diffrn_reflns_theta_min 2.384
_diffrn_source 'micro-focus sealed X-ray tube'
_diffrn_source_type 'SuperNova (Cu) X-ray Source'
_exptl_absorpt_coefficient_mu 1.190
_exptl_absorpt_correction_T_max 1.00000
_exptl_absorpt_correction_T_min 0.94123
_exptl_absorpt_correction_type multi-scan
_exptl_absorpt_process_details
;
CrysAlisPro 1.171.39.46e (Rigaku Oxford Diffraction, 2018)
Empirical absorption correction using spherical harmonics,
 implemented in SCALE3 ABSPACK scaling algorithm.
;
_exptl_crystal_colour yellow
_exptl_crystal_density_diffrn 1.120
_exptl_crystal_description rod
_exptl_crystal_F_000 1068
_exptl_crystal_size_max 0.400
_exptl_crystal_size_mid 0.220
_exptl_crystal_size_min 0.060
_refine_diff_density_max 1.006
_refine_diff_density_min -0.497
_refine_diff_density_rms 0.055
_refine_ls_extinction_method none
_refine_ls_goodness_of_fit_ref 1.062
_refine_ls_hydrogen_treatment constr
_refine_ls_matrix_type full
_refine_ls_number_parameters 705
_refine_ls_number_reflns 10271
_refine_ls_number_restraints 39
_refine_ls_restrained_S_all 1.065
_refine_ls_R_factor_all 0.0904
_refine_ls_R_factor_gt 0.0650
_refine_ls_shift/su_max 0.000
_refine_ls_shift/su_mean 0.000
_refine_ls_structure_factor_coef Fsqd
_refine_ls_weighting_details 'w=1/[\s^2^(Fo^2^)+(0.0940P)^2^+0.7043P] where P=(Fo^2^+2Fc^2^)/3'
_refine_ls_weighting_scheme calc
_refine_ls_wR_factor_gt 0.1663
_refine_ls_wR_factor_ref 0.1820
_reflns_Friedel_coverage 0.000
_reflns_number_gt 7541
_reflns_number_total 10271
_reflns_threshold_expression 'I > 2\s(I)'
_cod_data_source_file d1dt03990c2.cif
_cod_data_source_block DW450B
_cod_database_code 7709109
_shelx_shelxl_version_number 2018/1
_shelx_space_group_comment
;
The symmetry employed for this shelxl refinement is uniquely defined
by the following loop, which should always be used as a source of
symmetry information in preference to the above space-group names.
They are only intended as comments.
;
_shelx_estimated_absorpt_t_min 0.648
_shelx_estimated_absorpt_t_max 0.932

loop_
_space_group_symop_operation_xyz
'x, y, z'
'-x, -y, -z'

loop_
_atom_site_label
_atom_site_type_symbol
_atom_site_fract_x
_atom_site_fract_y
_atom_site_fract_z
_atom_site_U_iso_or_equiv
_atom_site_adp_type
_atom_site_occupancy
_atom_site_site_symmetry_order
_atom_site_calc_flag
_atom_site_refinement_flags_posn
_atom_site_refinement_flags_adp
_atom_site_refinement_flags_occupancy
_atom_site_disorder_assembly
_atom_site_disorder_group
Mg1 Mg 0.17133(10) 0.71730(7) 0.18001(5) 0.0425(2) Uani 1 1 d . . . . .
Mg2 Mg 0.37324(8) 0.36824(8) 0.30175(5) 0.0401(2) Uani 1 1 d . . . . .
N1 N 0.1423(2) 0.77187(17) 0.07523(12) 0.0351(5) Uani 1 1 d . . . . .
N2 N 0.1247(2) 0.85951(19) 0.19965(13) 0.0411(5) Uani 1 1 d . . . . .
N3 N 0.2907(2) 0.26779(19) 0.28307(12) 0.0379(5) Uani 1 1 d . . . . .
N4 N 0.2672(2) 0.35890(19) 0.40377(11) 0.0369(5) Uani 1 1 d . . . . .
P1 P 0.33719(11) 0.56169(7) 0.22036(4) 0.0262(3) Uani 0.733(3) 1 d . . P A 1
P2 P 0.6161(3) 0.4625(2) 0.21411(17) 0.0343(4) Uani 0.733(3) 1 d . . P A 1
C1 C 0.4833(3) 0.5713(3) 0.19334(16) 0.0267(7) Uani 0.733(3) 1 d . . P A 1
C2 C 0.5301(5) 0.6675(4) 0.1475(4) 0.0382(13) Uani 0.733(3) 1 d . . P A 1
C3 C 0.5893(5) 0.7017(4) 0.1931(3) 0.0403(11) Uani 0.733(3) 1 d . . P A 1
H3A H 0.531500 0.714502 0.236102 0.060 Uiso 0.733(3) 1 calc R U P A 1
H3B H 0.659973 0.648127 0.207843 0.060 Uiso 0.733(3) 1 calc R U P A 1
H3C H 0.614961 0.764591 0.165122 0.060 Uiso 0.733(3) 1 calc R U P A 1
C4 C 0.6186(7) 0.6463(7) 0.0790(5) 0.0521(16) Uani 0.733(3) 1 d . . P A 1
H4A H 0.577932 0.624236 0.050281 0.078 Uiso 0.733(3) 1 calc R U P A 1
H4B H 0.644402 0.708900 0.050220 0.078 Uiso 0.733(3) 1 calc R U P A 1
H4C H 0.689415 0.592436 0.092941 0.078 Uiso 0.733(3) 1 calc R U P A 1
C5 C 0.4242(5) 0.7577(4) 0.1230(3) 0.0418(13) Uani 0.733(3) 1 d . . P A 1
H5A H 0.382665 0.738854 0.092941 0.063 Uiso 0.733(3) 1 calc R U P A 1
H5B H 0.367043 0.773417 0.165428 0.063 Uiso 0.733(3) 1 calc R U P A 1
H5C H 0.455693 0.817841 0.094991 0.063 Uiso 0.733(3) 1 calc R U P A 1
C6 C 0.5667(5) 0.3630(4) 0.2672(3) 0.0357(10) Uani 0.733(3) 1 d . U P A 1
C7 C 0.6607(8) 0.2654(7) 0.2955(6) 0.0605(16) Uani 0.733(3) 1 d . . P A 1
C8 C 0.6158(6) 0.1689(6) 0.3181(7) 0.123(4) Uani 0.733(3) 1 d . . P A 1
H8A H 0.536908 0.179203 0.349338 0.185 Uiso 0.733(3) 1 calc R U P A 1
H8B H 0.607593 0.151570 0.275227 0.185 Uiso 0.733(3) 1 calc R U P A 1
H8C H 0.673510 0.113039 0.344514 0.185 Uiso 0.733(3) 1 calc R U P A 1
C9 C 0.7841(5) 0.2477(6) 0.2467(5) 0.098(2) Uani 0.733(3) 1 d . . P A 1
H9A H 0.814463 0.310094 0.231564 0.146 Uiso 0.733(3) 1 calc R U P A 1
H9B H 0.841246 0.191538 0.273368 0.146 Uiso 0.733(3) 1 calc R U P A 1
H9C H 0.775329 0.230069 0.204080 0.146 Uiso 0.733(3) 1 calc R U P A 1
C10 C 0.6942(8) 0.2651(7) 0.3695(4) 0.099(2) Uani 0.733(3) 1 d . . P A 1
H10A H 0.725510 0.325474 0.362480 0.149 Uiso 0.733(3) 1 calc R U P A 1
H10B H 0.621686 0.266632 0.406601 0.149 Uiso 0.733(3) 1 calc R U P A 1
H10C H 0.755980 0.203140 0.384996 0.149 Uiso 0.733(3) 1 calc R U P A 1
P1A P 0.4165(5) 0.5212(4) 0.22597(19) 0.0613(14) Uani 0.267(3) 1 d D U P A 2
P2A P 0.6103(11) 0.4323(8) 0.2278(6) 0.062(2) Uani 0.267(3) 1 d D U P A 2
C1A C 0.3897(15) 0.6427(10) 0.1787(7) 0.065(3) Uani 0.267(3) 1 d D U P A 2
C2A C 0.5001(17) 0.6912(16) 0.1409(13) 0.0382(13) Uani 0.267(3) 1 d D . P A 2
C3A C 0.584(4) 0.716(4) 0.181(3) 0.19(2) Uani 0.267(3) 1 d D . P A 2
H3A1 H 0.624816 0.651891 0.211572 0.282 Uiso 0.267(3) 1 calc R U P A 2
H3A2 H 0.643895 0.748707 0.145789 0.282 Uiso 0.267(3) 1 calc R U P A 2
H3A3 H 0.534803 0.761363 0.211329 0.282 Uiso 0.267(3) 1 calc R U P A 2
C4A C 0.588(2) 0.640(3) 0.0849(18) 0.0521(16) Uani 0.267(3) 1 d D . P A 2
H4A1 H 0.629771 0.571396 0.109016 0.078 Uiso 0.267(3) 1 calc R U P A 2
H4A2 H 0.542852 0.634331 0.050632 0.078 Uiso 0.267(3) 1 calc R U P A 2
H4A3 H 0.647129 0.680842 0.058920 0.078 Uiso 0.267(3) 1 calc R U P A 2
C5A C 0.4429(16) 0.7945(16) 0.0965(11) 0.068(5) Uani 0.267(3) 1 d D . P A 2
H5A1 H 0.384275 0.833596 0.128439 0.102 Uiso 0.267(3) 1 calc R U P A 2
H5A2 H 0.505710 0.831735 0.070282 0.102 Uiso 0.267(3) 1 calc R U P A 2
H5A3 H 0.401432 0.785224 0.061995 0.102 Uiso 0.267(3) 1 calc R U P A 2
C6A C 0.5582(18) 0.3346(13) 0.2854(9) 0.0357(10) Uani 0.267(3) 1 d D U P A 2
C7A C 0.669(2) 0.248(2) 0.2892(15) 0.0605(16) Uani 0.267(3) 1 d D . P A 2
C8A C 0.6788(17) 0.2032(16) 0.2264(15) 0.123(4) Uani 0.267(3) 1 d D . P A 2
H8A1 H 0.750134 0.146183 0.226034 0.185 Uiso 0.267(3) 1 calc R U P A 2
H8A2 H 0.606020 0.178485 0.232020 0.185 Uiso 0.267(3) 1 calc R U P A 2
H8A3 H 0.686245 0.255898 0.180947 0.185 Uiso 0.267(3) 1 calc R U P A 2
C9A C 0.7811(15) 0.2776(18) 0.2942(13) 0.098(2) Uani 0.267(3) 1 d D . P A 2
H9A1 H 0.849447 0.217798 0.296424 0.146 Uiso 0.267(3) 1 calc R U P A 2
H9A2 H 0.799584 0.332064 0.251588 0.146 Uiso 0.267(3) 1 calc R U P A 2
H9A3 H 0.766862 0.301811 0.337758 0.146 Uiso 0.267(3) 1 calc R U P A 2
C10A C 0.609(2) 0.197(2) 0.3623(11) 0.099(2) Uani 0.267(3) 1 d D . P A 2
H10D H 0.663328 0.131853 0.381773 0.149 Uiso 0.267(3) 1 calc R U P A 2
H10E H 0.591282 0.241325 0.395086 0.149 Uiso 0.267(3) 1 calc R U P A 2
H10F H 0.533665 0.184224 0.357469 0.149 Uiso 0.267(3) 1 calc R U P A 2
C11 C 0.1565(3) 0.8658(2) 0.03986(15) 0.0386(6) Uani 1 1 d . . . . .
C12 C 0.1692(3) 0.9375(2) 0.07214(15) 0.0415(6) Uani 1 1 d . . . . .
H12 H 0.199840 0.993262 0.039785 0.050 Uiso 1 1 calc R U . . .
C13 C 0.1435(3) 0.9392(2) 0.14502(16) 0.0432(7) Uani 1 1 d . . . . .
C14 C 0.1553(3) 0.9020(2) -0.04058(15) 0.0457(7) Uani 1 1 d . . . . .
H14A H 0.207688 0.848977 -0.063977 0.068 Uiso 1 1 calc R U . . .
H14B H 0.184913 0.964792 -0.060238 0.068 Uiso 1 1 calc R U . . .
H14C H 0.072500 0.915492 -0.049626 0.068 Uiso 1 1 calc R U . . .
C15 C 0.1355(4) 1.0407(2) 0.15991(18) 0.0567(9) Uani 1 1 d . . . . .
H15A H 0.051567 1.069654 0.178883 0.085 Uiso 1 1 calc R U . . .
H15B H 0.162544 1.088052 0.115016 0.085 Uiso 1 1 calc R U . . .
H15C H 0.187224 1.029726 0.195420 0.085 Uiso 1 1 calc R U . . .
C16 C 0.1085(3) 0.7168(2) 0.03558(14) 0.0361(6) Uani 1 1 d . . . . .
C17 C 0.1970(3) 0.6527(2) -0.00271(15) 0.0393(6) Uani 1 1 d . . . . .
C18 C 0.1600(3) 0.6087(2) -0.04590(15) 0.0443(7) Uani 1 1 d . . . . .
H18 H 0.219692 0.565457 -0.072057 0.053 Uiso 1 1 calc R U . . .
C19 C 0.0415(3) 0.6251(3) -0.05222(16) 0.0469(7) Uani 1 1 d . . . . .
C20 C -0.0454(3) 0.6856(2) -0.01155(17) 0.0466(7) Uani 1 1 d . . . . .
H20 H -0.128460 0.696286 -0.014085 0.056 Uiso 1 1 calc R U . . .
C21 C -0.0135(3) 0.7308(2) 0.03269(15) 0.0406(6) Uani 1 1 d . . . . .
C22 C 0.3296(3) 0.6345(3) -0.00059(17) 0.0480(7) Uani 1 1 d . . . . .
H22A H 0.376649 0.588160 -0.030810 0.072 Uiso 1 1 calc R U . . .
H22B H 0.344247 0.603698 0.049229 0.072 Uiso 1 1 calc R U . . .
H22C H 0.354102 0.699698 -0.018798 0.072 Uiso 1 1 calc R U . . .
C23 C 0.0058(4) 0.5789(3) -0.10195(19) 0.0606(9) Uani 1 1 d . . . . .
H23A H 0.077144 0.532639 -0.121574 0.091 Uiso 1 1 calc R U . . .
H23B H -0.027070 0.633544 -0.141623 0.091 Uiso 1 1 calc R U . . .
H23C H -0.055631 0.540600 -0.074830 0.091 Uiso 1 1 calc R U . . .
C24 C -0.1099(3) 0.7965(3) 0.07577(19) 0.0514(8) Uani 1 1 d . . . . .
H24A H -0.188447 0.806584 0.061791 0.077 Uiso 1 1 calc R U . . .
H24B H -0.090472 0.862928 0.066152 0.077 Uiso 1 1 calc R U . . .
H24C H -0.113371 0.762540 0.127326 0.077 Uiso 1 1 calc R U . . .
C25 C 0.0706(3) 0.8788(2) 0.26958(15) 0.0438(7) Uani 1 1 d . . . . .
C26 C 0.1419(3) 0.8589(2) 0.32216(16) 0.0472(7) Uani 1 1 d . . . . .
C27 C 0.0846(4) 0.8766(3) 0.38991(17) 0.0550(9) Uani 1 1 d . . . . .
H27 H 0.132374 0.863555 0.426052 0.066 Uiso 1 1 calc R U . . .
C28 C -0.0395(4) 0.9124(3) 0.40544(18) 0.0600(10) Uani 1 1 d . . . . .
C29 C -0.1075(4) 0.9304(3) 0.35199(19) 0.0604(9) Uani 1 1 d . . . . .
H29 H -0.192812 0.954119 0.362113 0.072 Uiso 1 1 calc R U . . .
C30 C -0.0546(3) 0.9149(2) 0.28395(17) 0.0521(8) Uani 1 1 d . . . . .
C31 C 0.2765(3) 0.8216(3) 0.30687(18) 0.0539(8) Uani 1 1 d . . . . .
H31A H 0.296205 0.756186 0.294040 0.081 Uiso 1 1 calc R U . . .
H31B H 0.310886 0.812257 0.349872 0.081 Uiso 1 1 calc R U . . .
H31C H 0.310442 0.871849 0.266687 0.081 Uiso 1 1 calc R U . . .
C32 C -0.1009(5) 0.9322(4) 0.4784(2) 0.0790(14) Uani 1 1 d . . . . .
H32A H -0.134812 1.005753 0.472730 0.119 Uiso 1 1 calc R U . . .
H32B H -0.041579 0.908104 0.511317 0.119 Uiso 1 1 calc R U . . .
H32C H -0.165991 0.895691 0.498340 0.119 Uiso 1 1 calc R U . . .
C33 C -0.1327(4) 0.9385(3) 0.2275(2) 0.0699(11) Uani 1 1 d . . . . .
H33A H -0.217083 0.941477 0.250848 0.105 Uiso 1 1 calc R U . . .
H33B H -0.105740 0.884959 0.201374 0.105 Uiso 1 1 calc R U . . .
H33C H -0.126292 1.004640 0.193631 0.105 Uiso 1 1 calc R U . . .
C34 C 0.1777(3) 0.2633(2) 0.31287(15) 0.0395(6) Uani 1 1 d . . . . .
C35 C 0.1136(3) 0.3043(2) 0.37168(15) 0.0422(6) Uani 1 1 d . . . . .
H35 H 0.028966 0.308903 0.381620 0.051 Uiso 1 1 calc R U . . .
C36 C 0.1581(3) 0.3392(2) 0.41732(14) 0.0392(6) Uani 1 1 d . . . . .
C37 C 0.1088(3) 0.2101(3) 0.28564(18) 0.0514(8) Uani 1 1 d . . . . .
H37A H 0.136247 0.217055 0.233768 0.077 Uiso 1 1 calc R U . . .
H37B H 0.022077 0.241319 0.294362 0.077 Uiso 1 1 calc R U . . .
H37C H 0.123534 0.137442 0.311171 0.077 Uiso 1 1 calc R U . . .
C38 C 0.0756(3) 0.3504(3) 0.48765(17) 0.0507(8) Uani 1 1 d . . . . .
H38A H 0.107561 0.295722 0.527589 0.076 Uiso 1 1 calc R U . . .
H38B H -0.005567 0.345877 0.485598 0.076 Uiso 1 1 calc R U . . .
H38C H 0.071283 0.416914 0.495290 0.076 Uiso 1 1 calc R U . . .
C39 C 0.3533(3) 0.2028(2) 0.23573(15) 0.0391(6) Uani 1 1 d . . . . .
C40 C 0.3936(3) 0.0974(2) 0.26348(17) 0.0455(7) Uani 1 1 d . . . . .
C41 C 0.4596(3) 0.0377(3) 0.21599(19) 0.0529(8) Uani 1 1 d . . . . .
H41 H 0.488761 -0.033565 0.234846 0.064 Uiso 1 1 calc R U . . .
C42 C 0.4840(3) 0.0789(3) 0.14223(19) 0.0549(9) Uani 1 1 d . . . . .
C43 C 0.4439(3) 0.1834(3) 0.11632(17) 0.0511(8) Uani 1 1 d . . . . .
H43 H 0.460994 0.212855 0.065936 0.061 Uiso 1 1 calc R U . . .
C44 C 0.3796(3) 0.2470(3) 0.16129(16) 0.0446(7) Uani 1 1 d . . . . .
C45 C 0.3703(4) 0.0478(3) 0.34305(19) 0.0564(8) Uani 1 1 d . . . . .
H45A H 0.295467 0.023888 0.354814 0.085 Uiso 1 1 calc R U . . .
H45B H 0.362384 0.097653 0.370337 0.085 Uiso 1 1 calc R U . . .
H45C H 0.438008 -0.010379 0.355814 0.085 Uiso 1 1 calc R U . . .
C46 C 0.5506(5) 0.0128(3) 0.0909(3) 0.0803(14) Uani 1 1 d . . . . .
H46A H 0.492244 -0.009059 0.074113 0.120 Uiso 1 1 calc R U . . .
H46B H 0.605591 -0.047436 0.115880 0.120 Uiso 1 1 calc R U . . .
H46C H 0.597333 0.052066 0.049479 0.120 Uiso 1 1 calc R U . . .
C47 C 0.3402(4) 0.3600(3) 0.13041(16) 0.0559(8) Uani 1 1 d . . . . .
H47A H 0.391163 0.395127 0.142300 0.084 Uiso 1 1 calc R U . . .
H47B H 0.255599 0.384332 0.150885 0.084 Uiso 1 1 calc R U . . .
H47C H 0.348037 0.374550 0.077863 0.084 Uiso 1 1 calc R U . . .
C48 C 0.3053(3) 0.3832(3) 0.45924(15) 0.0425(7) Uani 1 1 d . . . . .
C49 C 0.3669(3) 0.3044(3) 0.51020(17) 0.0541(8) Uani 1 1 d . . . . .
C50 C 0.4100(4) 0.3302(4) 0.56072(18) 0.0677(11) Uani 1 1 d . . . . .
H50 H 0.453313 0.277285 0.594709 0.081 Uiso 1 1 calc R U . . .
C51 C 0.3919(4) 0.4298(4) 0.56278(19) 0.0710(13) Uani 1 1 d . . . . .
C52 C 0.3292(4) 0.5063(3) 0.5131(2) 0.0657(12) Uani 1 1 d . . . . .
H52 H 0.315456 0.575346 0.514597 0.079 Uiso 1 1 calc R U . . .
C53 C 0.2856(3) 0.4847(3) 0.46081(16) 0.0500(8) Uani 1 1 d . . . . .
C54 C 0.3851(4) 0.1939(3) 0.5116(2) 0.0732(11) Uani 1 1 d . . . . .
H54A H 0.444358 0.151495 0.542943 0.110 Uiso 1 1 calc R U . . .
H54B H 0.414866 0.184966 0.462593 0.110 Uiso 1 1 calc R U . . .
H54C H 0.308032 0.173398 0.530138 0.110 Uiso 1 1 calc R U . . .
C55 C 0.4356(5) 0.4560(5) 0.6199(2) 0.104(2) Uani 1 1 d . . . . .
H55A H 0.466735 0.517933 0.598418 0.156 Uiso 1 1 calc R U . . .
H55B H 0.500072 0.399221 0.639199 0.156 Uiso 1 1 calc R U . . .
H55C H 0.368137 0.467853 0.659025 0.156 Uiso 1 1 calc R U . . .
C56 C 0.2178(4) 0.5687(3) 0.40762(18) 0.0617(10) Uani 1 1 d . . . . .
H56A H 0.265142 0.572992 0.359077 0.093 Uiso 1 1 calc R U . . .
H56B H 0.203742 0.633801 0.420032 0.093 Uiso 1 1 calc R U . . .
H56C H 0.139928 0.554516 0.408861 0.093 Uiso 1 1 calc R U . . .
O1 O 0.0359(3) 0.64549(18) 0.23583(12) 0.0577(6) Uani 1 1 d . . . . .
C57 C 0.0280(5) 0.5531(3) 0.2210(2) 0.0739(12) Uani 1 1 d . . . . .
H57A H 0.100505 0.497647 0.231885 0.089 Uiso 1 1 calc R U . . .
H57B H 0.021705 0.565708 0.169633 0.089 Uiso 1 1 calc R U . . .
C58 C -0.0823(4) 0.5248(4) 0.2684(2) 0.0724(11) Uani 1 1 d . . . . .
H58A H -0.072867 0.449764 0.283743 0.087 Uiso 1 1 calc R U . . .
H58B H -0.154326 0.556869 0.244329 0.087 Uiso 1 1 calc R U . . .
C59 C -0.0904(5) 0.5678(4) 0.3315(3) 0.0834(14) Uani 1 1 d . . . . .
H59A H -0.174996 0.583271 0.356404 0.100 Uiso 1 1 calc R U . . .
H59B H -0.039459 0.518798 0.366560 0.100 Uiso 1 1 calc R U . . .
C60 C -0.0460(4) 0.6617(4) 0.2993(2) 0.0730(11) Uani 1 1 d . . . . .
H60A H -0.113806 0.721382 0.287273 0.088 Uiso 1 1 calc R U . . .
H60B H -0.004344 0.673828 0.333088 0.088 Uiso 1 1 calc R U . . .

loop_
_atom_site_aniso_label
_atom_site_aniso_U_11
_atom_site_aniso_U_22
_atom_site_aniso_U_33
_atom_site_aniso_U_23
_atom_site_aniso_U_13
_atom_site_aniso_U_12
Mg1 0.0617(6) 0.0336(5) 0.0291(4) -0.0079(4) -0.0063(4) -0.0073(4)
Mg2 0.0361(5) 0.0563(6) 0.0348(5) -0.0210(4) -0.0014(4) -0.0147(4)
N1 0.0405(12) 0.0338(12) 0.0289(10) -0.0068(9) -0.0010(9) -0.0102(9)
N2 0.0522(14) 0.0391(13) 0.0311(11) -0.0123(10) -0.0001(10) -0.0109(11)
N3 0.0413(13) 0.0463(13) 0.0301(11) -0.0145(10) -0.0031(9) -0.0131(10)
N4 0.0434(13) 0.0465(13) 0.0248(10) -0.0109(9) -0.0021(9) -0.0173(10)
P1 0.0266(6) 0.0282(5) 0.0233(4) -0.0042(3) -0.0022(3) -0.0097(4)
P2 0.0339(7) 0.0397(11) 0.0302(9) -0.0081(7) -0.0008(6) -0.0143(8)
C1 0.0335(17) 0.0294(17) 0.0198(14) -0.0067(13) -0.0019(13) -0.0126(14)
C2 0.036(3) 0.038(3) 0.040(2) -0.009(2) 0.003(2) -0.015(2)
C3 0.046(3) 0.031(2) 0.048(2) -0.0047(18) -0.0050(19) -0.0219(19)
C4 0.048(5) 0.054(2) 0.039(3) -0.002(2) 0.017(3) -0.019(3)
C5 0.053(3) 0.036(3) 0.034(3) 0.0005(19) 0.000(2) -0.024(2)
C6 0.0382(19) 0.042(3) 0.027(3) -0.004(2) 0.009(2) -0.027(2)
C7 0.041(2) 0.058(4) 0.082(3) -0.026(3) 0.001(2) -0.012(2)
C8 0.054(4) 0.073(4) 0.225(12) -0.013(5) -0.024(5) -0.013(3)
C9 0.044(3) 0.110(5) 0.111(6) -0.017(4) -0.003(4) 0.005(3)
C10 0.099(5) 0.109(6) 0.081(4) -0.017(4) -0.033(4) -0.004(4)
P1A 0.082(4) 0.068(2) 0.0425(17) -0.0174(16) 0.0038(18) -0.039(3)
P2A 0.042(3) 0.080(6) 0.062(5) -0.025(4) -0.006(3) -0.008(4)
C1A 0.094(10) 0.066(7) 0.043(6) -0.010(6) -0.012(6) -0.035(6)
C2A 0.036(3) 0.038(3) 0.040(2) -0.009(2) 0.003(2) -0.015(2)
C3A 0.21(5) 0.19(5) 0.18(4) -0.05(4) -0.12(4) -0.01(4)
C4A 0.048(5) 0.054(2) 0.039(3) -0.002(2) 0.017(3) -0.019(3)
C5A 0.046(9) 0.090(15) 0.072(13) -0.046(12) 0.006(9) -0.009(9)
C6A 0.0382(19) 0.042(3) 0.027(3) -0.004(2) 0.009(2) -0.027(2)
C7A 0.041(2) 0.058(4) 0.082(3) -0.026(3) 0.001(2) -0.012(2)
C8A 0.054(4) 0.073(4) 0.225(12) -0.013(5) -0.024(5) -0.013(3)
C9A 0.044(3) 0.110(5) 0.111(6) -0.017(4) -0.003(4) 0.005(3)
C10A 0.099(5) 0.109(6) 0.081(4) -0.017(4) -0.033(4) -0.004(4)
C11 0.0402(15) 0.0399(15) 0.0319(13) -0.0070(11) 0.0000(11) -0.0108(12)
C12 0.0528(17) 0.0348(14) 0.0333(14) -0.0031(11) -0.0006(12) -0.0158(12)
C13 0.0529(17) 0.0370(15) 0.0383(15) -0.0094(12) -0.0022(13) -0.0124(13)
C14 0.0593(19) 0.0434(16) 0.0312(14) -0.0037(12) -0.0030(13) -0.0169(14)
C15 0.090(3) 0.0386(17) 0.0427(17) -0.0121(13) -0.0035(16) -0.0203(16)
C16 0.0429(15) 0.0378(14) 0.0249(12) -0.0057(10) 0.0008(10) -0.0130(11)
C17 0.0469(16) 0.0396(15) 0.0309(13) -0.0088(11) -0.0014(11) -0.0134(12)
C18 0.0538(18) 0.0487(17) 0.0319(13) -0.0147(12) 0.0031(12) -0.0175(14)
C19 0.0594(19) 0.0539(18) 0.0332(14) -0.0094(13) -0.0048(13) -0.0259(15)
C20 0.0460(17) 0.0516(18) 0.0428(16) -0.0052(13) -0.0065(13) -0.0201(14)
C21 0.0445(16) 0.0392(15) 0.0344(14) -0.0045(11) -0.0013(12) -0.0132(12)
C22 0.0466(17) 0.0542(18) 0.0444(16) -0.0200(14) -0.0020(13) -0.0098(14)
C23 0.077(2) 0.071(2) 0.0461(18) -0.0175(17) -0.0115(17) -0.032(2)
C24 0.0402(16) 0.0534(19) 0.0570(19) -0.0157(15) -0.0010(14) -0.0090(14)
C25 0.066(2) 0.0339(14) 0.0300(13) -0.0090(11) 0.0000(13) -0.0138(13)
C26 0.073(2) 0.0374(15) 0.0370(15) -0.0117(12) -0.0028(14) -0.0238(14)
C27 0.088(3) 0.0509(18) 0.0350(15) -0.0154(14) 0.0016(16) -0.0338(18)
C28 0.096(3) 0.0507(19) 0.0357(16) -0.0170(14) 0.0085(17) -0.0308(19)
C29 0.079(2) 0.0495(19) 0.0426(17) -0.0176(15) 0.0083(17) -0.0073(17)
C30 0.066(2) 0.0434(17) 0.0378(15) -0.0113(13) 0.0006(14) -0.0047(15)
C31 0.069(2) 0.057(2) 0.0462(17) -0.0156(15) -0.0085(15) -0.0298(17)
C32 0.117(4) 0.081(3) 0.048(2) -0.035(2) 0.022(2) -0.044(3)
C33 0.064(2) 0.078(3) 0.049(2) -0.0144(18) -0.0052(17) 0.0092(19)
C34 0.0441(16) 0.0459(16) 0.0324(13) -0.0100(12) -0.0089(11) -0.0140(12)
C35 0.0362(14) 0.0584(18) 0.0346(14) -0.0156(13) 0.0010(11) -0.0166(13)
C36 0.0432(16) 0.0451(16) 0.0287(13) -0.0107(11) -0.0003(11) -0.0120(12)
C37 0.0500(18) 0.071(2) 0.0457(17) -0.0242(16) -0.0058(14) -0.0245(16)
C38 0.0542(19) 0.066(2) 0.0369(15) -0.0212(14) 0.0073(13) -0.0248(16)
C39 0.0396(15) 0.0467(16) 0.0371(14) -0.0172(12) -0.0024(11) -0.0153(12)
C40 0.0486(17) 0.0493(17) 0.0439(16) -0.0151(13) 0.0004(13) -0.0226(14)
C41 0.0572(19) 0.0447(17) 0.062(2) -0.0203(15) 0.0047(16) -0.0234(15)
C42 0.059(2) 0.055(2) 0.059(2) -0.0297(16) 0.0164(16) -0.0302(16)
C43 0.062(2) 0.061(2) 0.0394(15) -0.0225(14) 0.0080(14) -0.0300(16)
C44 0.0525(17) 0.0535(18) 0.0360(14) -0.0195(13) -0.0019(13) -0.0204(14)
C45 0.070(2) 0.0497(19) 0.0492(18) -0.0073(15) -0.0058(16) -0.0218(16)
C46 0.096(3) 0.068(3) 0.083(3) -0.048(2) 0.037(2) -0.040(2)
C47 0.082(2) 0.057(2) 0.0313(14) -0.0129(14) -0.0080(15) -0.0185(18)
C48 0.0472(16) 0.0595(18) 0.0273(13) -0.0148(12) 0.0006(11) -0.0237(14)
C49 0.0553(19) 0.077(2) 0.0328(15) -0.0113(15) -0.0059(13) -0.0244(17)
C50 0.060(2) 0.117(4) 0.0340(16) -0.0162(19) -0.0077(15) -0.036(2)
C51 0.070(2) 0.133(4) 0.0351(17) -0.036(2) 0.0110(16) -0.063(3)
C52 0.080(3) 0.092(3) 0.0473(19) -0.039(2) 0.0248(19) -0.060(2)
C53 0.0608(19) 0.064(2) 0.0328(14) -0.0211(14) 0.0143(13) -0.0345(16)
C54 0.089(3) 0.072(3) 0.052(2) 0.0001(19) -0.025(2) -0.014(2)
C55 0.100(4) 0.210(7) 0.051(2) -0.068(3) 0.020(2) -0.099(4)
C56 0.086(3) 0.0494(19) 0.0436(17) -0.0140(15) 0.0144(17) -0.0250(18)
O1 0.0853(18) 0.0465(13) 0.0399(11) -0.0109(10) 0.0069(11) -0.0271(12)
C57 0.120(4) 0.054(2) 0.053(2) -0.0194(17) 0.007(2) -0.041(2)
C58 0.070(3) 0.076(3) 0.079(3) -0.008(2) -0.026(2) -0.030(2)
C59 0.084(3) 0.082(3) 0.084(3) -0.029(2) 0.025(2) -0.043(3)
C60 0.080(3) 0.083(3) 0.055(2) -0.023(2) 0.0058(19) -0.026(2)

loop_
_atom_type_symbol
_atom_type_description
_atom_type_scat_dispersion_real
_atom_type_scat_dispersion_imag
_atom_type_scat_source
C C 0.0181 0.0091 'International Tables Vol C Tables 4.2.6.8 and 6.1.1.4'
H H 0.0000 0.0000 'International Tables Vol C Tables 4.2.6.8 and 6.1.1.4'
N N 0.0311 0.0180 'International Tables Vol C Tables 4.2.6.8 and 6.1.1.4'
O O 0.0492 0.0322 'International Tables Vol C Tables 4.2.6.8 and 6.1.1.4'
Mg Mg 0.1719 0.1771 'International Tables Vol C Tables 4.2.6.8 and 6.1.1.4'
P P 0.2955 0.4335 'International Tables Vol C Tables 4.2.6.8 and 6.1.1.4'

loop_
_geom_angle_atom_site_label_1
_geom_angle_atom_site_label_2
_geom_angle_atom_site_label_3
_geom_angle
_geom_angle_site_symmetry_1
_geom_angle_site_symmetry_3
_geom_angle_publ_flag
O1 Mg1 N1 106.58(11) . . ?
O1 Mg1 N2 107.05(11) . . ?
N1 Mg1 N2 94.31(10) . . ?
O1 Mg1 C1A 125.8(3) . . ?
N1 Mg1 C1A 107.9(3) . . ?
N2 Mg1 C1A 110.7(3) . . ?
O1 Mg1 P1 93.43(9) . . ?
N1 Mg1 P1 122.57(8) . . ?
N2 Mg1 P1 130.66(9) . . ?
C6A Mg2 N3 117.5(6) . . ?
C6A Mg2 N4 123.2(5) . . ?
N3 Mg2 N4 90.21(9) . . ?
N3 Mg2 C6 122.71(17) . . ?
N4 Mg2 C6 130.54(16) . . ?
C6A Mg2 P1A 77.6(4) . . ?
N3 Mg2 P1A 129.58(13) . . ?
N4 Mg2 P1A 122.90(13) . . ?
N3 Mg2 P1 118.48(8) . . ?
N4 Mg2 P1 111.11(8) . . ?
C6 Mg2 P1 86.11(14) . . ?
C6A Mg2 P2A 30.6(4) . . ?
N3 Mg2 P2A 130.9(3) . . ?
N4 Mg2 P2A 135.6(3) . . ?
P1A Mg2 P2A 47.1(2) . . ?
C11 N1 C16 116.4(2) . . ?
C11 N1 Mg1 118.29(19) . . ?
C16 N1 Mg1 125.30(17) . . ?
C13 N2 C25 117.6(2) . . ?
C13 N2 Mg1 118.53(19) . . ?
C25 N2 Mg1 123.85(19) . . ?
C34 N3 C39 117.5(2) . . ?
C34 N3 Mg2 121.37(19) . . ?
C39 N3 Mg2 121.11(18) . . ?
C36 N4 C48 118.0(2) . . ?
C36 N4 Mg2 121.21(18) . . ?
C48 N4 Mg2 120.51(18) . . ?
C1 P1 Mg1 118.55(12) . . ?
C1 P1 Mg2 99.11(13) . . ?
Mg1 P1 Mg2 142.30(5) . . ?
C6 P2 C1 108.7(3) . . ?
C2 C1 P1 127.3(3) . . ?
C2 C1 P2 108.7(3) . . ?
P1 C1 P2 124.0(2) . . ?
C3 C2 C4 111.1(5) . . ?
C3 C2 C5 106.5(5) . . ?
C4 C2 C5 107.7(6) . . ?
C3 C2 C1 109.3(5) . . ?
C4 C2 C1 111.2(5) . . ?
C5 C2 C1 110.9(4) . . ?
C2 C3 H3A 109.5 . . ?
C2 C3 H3B 109.5 . . ?
H3A C3 H3B 109.5 . . ?
C2 C3 H3C 109.5 . . ?
H3A C3 H3C 109.5 . . ?
H3B C3 H3C 109.5 . . ?
C2 C4 H4A 109.5 . . ?
C2 C4 H4B 109.5 . . ?
H4A C4 H4B 109.5 . . ?
C2 C4 H4C 109.5 . . ?
H4A C4 H4C 109.5 . . ?
H4B C4 H4C 109.5 . . ?
C2 C5 H5A 109.5 . . ?
C2 C5 H5B 109.5 . . ?
H5A C5 H5B 109.5 . . ?
C2 C5 H5C 109.5 . . ?
H5A C5 H5C 109.5 . . ?
H5B C5 H5C 109.5 . . ?
C7 C6 P2 118.1(5) . . ?
C7 C6 Mg2 120.0(4) . . ?
P2 C6 Mg2 121.9(3) . . ?
C8 C7 C9 108.6(7) . . ?
C8 C7 C6 114.4(7) . . ?
C9 C7 C6 116.3(8) . . ?
C8 C7 C10 100.7(9) . . ?
C9 C7 C10 103.4(7) . . ?
C6 C7 C10 111.8(6) . . ?
C7 C8 H8A 109.5 . . ?
C7 C8 H8B 109.5 . . ?
H8A C8 H8B 109.5 . . ?
C7 C8 H8C 109.5 . . ?
H8A C8 H8C 109.5 . . ?
H8B C8 H8C 109.5 . . ?
C7 C9 H9A 109.5 . . ?
C7 C9 H9B 109.5 . . ?
H9A C9 H9B 109.5 . . ?
C7 C9 H9C 109.5 . . ?
H9A C9 H9C 109.5 . . ?
H9B C9 H9C 109.5 . . ?
C7 C10 H10A 109.5 . . ?
C7 C10 H10B 109.5 . . ?
H10A C10 H10B 109.5 . . ?
C7 C10 H10C 109.5 . . ?
H10A C10 H10C 109.5 . . ?
H10B C10 H10C 109.5 . . ?
C1A P1A P2A 118.6(7) . . ?
C1A P1A Mg2 157.9(7) . . ?
P2A P1A Mg2 83.5(3) . . ?
C6A P2A P1A 88.0(8) . . ?
C6A P2A Mg2 38.7(7) . . ?
P1A P2A Mg2 49.4(2) . . ?
C2A C1A P1A 118.1(12) . . ?
C2A C1A Mg1 130.3(10) . . ?
P1A C1A Mg1 111.6(7) . . ?
C5A C2A C4A 104(2) . . ?
C5A C2A C3A 104(2) . . ?
C4A C2A C3A 104(3) . . ?
C5A C2A C1A 103.0(15) . . ?
C4A C2A C1A 114.9(18) . . ?
C3A C2A C1A 125(3) . . ?
C2A C3A H3A1 109.5 . . ?
C2A C3A H3A2 109.5 . . ?
H3A1 C3A H3A2 109.5 . . ?
C2A C3A H3A3 109.5 . . ?
H3A1 C3A H3A3 109.5 . . ?
H3A2 C3A H3A3 109.5 . . ?
C2A C4A H4A1 109.5 . . ?
C2A C4A H4A2 109.5 . . ?
H4A1 C4A H4A2 109.5 . . ?
C2A C4A H4A3 109.5 . . ?
H4A1 C4A H4A3 109.5 . . ?
H4A2 C4A H4A3 109.5 . . ?
C2A C5A H5A1 109.5 . . ?
C2A C5A H5A2 109.5 . . ?
H5A1 C5A H5A2 109.5 . . ?
C2A C5A H5A3 109.5 . . ?
H5A1 C5A H5A3 109.5 . . ?
H5A2 C5A H5A3 109.5 . . ?
C7A C6A P2A 102.8(15) . . ?
C7A C6A Mg2 143.8(14) . . ?
P2A C6A Mg2 110.7(10) . . ?
C6A C7A C9A 114(2) . . ?
C6A C7A C10A 88.3(16) . . ?
C9A C7A C10A 112(2) . . ?
C6A C7A C8A 105.6(19) . . ?
C9A C7A C8A 116(2) . . ?
C10A C7A C8A 117(2) . . ?
C7A C8A H8A1 109.5 . . ?
C7A C8A H8A2 109.5 . . ?
H8A1 C8A H8A2 109.5 . . ?
C7A C8A H8A3 109.5 . . ?
H8A1 C8A H8A3 109.5 . . ?
H8A2 C8A H8A3 109.5 . . ?
C7A C9A H9A1 109.5 . . ?
C7A C9A H9A2 109.5 . . ?
H9A1 C9A H9A2 109.5 . . ?
C7A C9A H9A3 109.5 . . ?
H9A1 C9A H9A3 109.5 . . ?
H9A2 C9A H9A3 109.5 . . ?
C7A C10A H10D 109.5 . . ?
C7A C10A H10E 109.5 . . ?
H10D C10A H10E 109.5 . . ?
C7A C10A H10F 109.5 . . ?
H10D C10A H10F 109.5 . . ?
H10E C10A H10F 109.5 . . ?
N1 C11 C12 124.8(3) . . ?
N1 C11 C14 119.5(3) . . ?
C12 C11 C14 115.7(3) . . ?
C13 C12 C11 129.6(3) . . ?
C13 C12 H12 115.2 . . ?
C11 C12 H12 115.2 . . ?
N2 C13 C12 124.3(3) . . ?
N2 C13 C15 119.8(3) . . ?
C12 C13 C15 115.9(3) . . ?
C11 C14 H14A 109.5 . . ?
C11 C14 H14B 109.5 . . ?
H14A C14 H14B 109.5 . . ?
C11 C14 H14C 109.5 . . ?
H14A C14 H14C 109.5 . . ?
H14B C14 H14C 109.5 . . ?
C13 C15 H15A 109.5 . . ?
C13 C15 H15B 109.5 . . ?
H15A C15 H15B 109.5 . . ?
C13 C15 H15C 109.5 . . ?
H15A C15 H15C 109.5 . . ?
H15B C15 H15C 109.5 . . ?
C21 C16 C17 119.8(3) . . ?
C21 C16 N1 119.5(2) . . ?
C17 C16 N1 120.6(3) . . ?
C18 C17 C16 118.3(3) . . ?
C18 C17 C22 119.9(3) . . ?
C16 C17 C22 121.7(3) . . ?
C19 C18 C17 122.8(3) . . ?
C19 C18 H18 118.6 . . ?
C17 C18 H18 118.6 . . ?
C18 C19 C20 118.0(3) . . ?
C18 C19 C23 121.0(3) . . ?
C20 C19 C23 121.0(3) . . ?
C21 C20 C19 121.5(3) . . ?
C21 C20 H20 119.2 . . ?
C19 C20 H20 119.2 . . ?
C20 C21 C16 119.4(3) . . ?
C20 C21 C24 120.2(3) . . ?
C16 C21 C24 120.4(3) . . ?
C17 C22 H22A 109.5 . . ?
C17 C22 H22B 109.5 . . ?
H22A C22 H22B 109.5 . . ?
C17 C22 H22C 109.5 . . ?
H22A C22 H22C 109.5 . . ?
H22B C22 H22C 109.5 . . ?
C19 C23 H23A 109.5 . . ?
C19 C23 H23B 109.5 . . ?
H23A C23 H23B 109.5 . . ?
C19 C23 H23C 109.5 . . ?
H23A C23 H23C 109.5 . . ?
H23B C23 H23C 109.5 . . ?
C21 C24 H24A 109.5 . . ?
C21 C24 H24B 109.5 . . ?
H24A C24 H24B 109.5 . . ?
C21 C24 H24C 109.5 . . ?
H24A C24 H24C 109.5 . . ?
H24B C24 H24C 109.5 . . ?
C26 C25 C30 120.8(3) . . ?
C26 C25 N2 120.5(3) . . ?
C30 C25 N2 118.6(3) . . ?
C25 C26 C27 118.3(3) . . ?
C25 C26 C31 121.2(3) . . ?
C27 C26 C31 120.5(3) . . ?
C28 C27 C26 121.9(4) . . ?
C28 C27 H27 119.1 . . ?
C26 C27 H27 119.1 . . ?
C27 C28 C29 118.1(3) . . ?
C27 C28 C32 121.8(4) . . ?
C29 C28 C32 120.2(4) . . ?
C28 C29 C30 122.0(4) . . ?
C28 C29 H29 119.0 . . ?
C30 C29 H29 119.0 . . ?
C29 C30 C25 118.8(4) . . ?
C29 C30 C33 119.6(4) . . ?
C25 C30 C33 121.6(3) . . ?
C26 C31 H31A 109.5 . . ?
C26 C31 H31B 109.5 . . ?
H31A C31 H31B 109.5 . . ?
C26 C31 H31C 109.5 . . ?
H31A C31 H31C 109.5 . . ?
H31B C31 H31C 109.5 . . ?
C28 C32 H32A 109.5 . . ?
C28 C32 H32B 109.5 . . ?
H32A C32 H32B 109.5 . . ?
C28 C32 H32C 109.5 . . ?
H32A C32 H32C 109.5 . . ?
H32B C32 H32C 109.5 . . ?
C30 C33 H33A 109.5 . . ?
C30 C33 H33B 109.5 . . ?
H33A C33 H33B 109.5 . . ?
C30 C33 H33C 109.5 . . ?
H33A C33 H33C 109.5 . . ?
H33B C33 H33C 109.5 . . ?
N3 C34 C35 124.0(3) . . ?
N3 C34 C37 120.8(3) . . ?
C35 C34 C37 115.2(3) . . ?
C36 C35 C34 128.6(3) . . ?
C36 C35 H35 115.7 . . ?
C34 C35 H35 115.7 . . ?
N4 C36 C35 124.5(2) . . ?
N4 C36 C38 119.6(3) . . ?
C35 C36 C38 115.9(3) . . ?
C34 C37 H37A 109.5 . . ?
C34 C37 H37B 109.5 . . ?
H37A C37 H37B 109.5 . . ?
C34 C37 H37C 109.5 . . ?
H37A C37 H37C 109.5 . . ?
H37B C37 H37C 109.5 . . ?
C36 C38 H38A 109.5 . . ?
C36 C38 H38B 109.5 . . ?
H38A C38 H38B 109.5 . . ?
C36 C38 H38C 109.5 . . ?
H38A C38 H38C 109.5 . . ?
H38B C38 H38C 109.5 . . ?
C40 C39 C44 120.2(3) . . ?
C40 C39 N3 120.6(3) . . ?
C44 C39 N3 119.2(3) . . ?
C41 C40 C39 118.8(3) . . ?
C41 C40 C45 119.5(3) . . ?
C39 C40 C45 121.7(3) . . ?
C42 C41 C40 122.2(3) . . ?
C42 C41 H41 118.9 . . ?
C40 C41 H41 118.9 . . ?
C43 C42 C41 117.8(3) . . ?
C43 C42 C46 120.4(3) . . ?
C41 C42 C46 121.7(4) . . ?
C42 C43 C44 122.5(3) . . ?
C42 C43 H43 118.8 . . ?
C44 C43 H43 118.8 . . ?
C43 C44 C39 118.5(3) . . ?
C43 C44 C47 120.2(3) . . ?
C39 C44 C47 121.2(3) . . ?
C40 C45 H45A 109.5 . . ?
C40 C45 H45B 109.5 . . ?
H45A C45 H45B 109.5 . . ?
C40 C45 H45C 109.5 . . ?
H45A C45 H45C 109.5 . . ?
H45B C45 H45C 109.5 . . ?
C42 C46 H46A 109.5 . . ?
C42 C46 H46B 109.5 . . ?
H46A C46 H46B 109.5 . . ?
C42 C46 H46C 109.5 . . ?
H46A C46 H46C 109.5 . . ?
H46B C46 H46C 109.5 . . ?
C44 C47 H47A 109.5 . . ?
C44 C47 H47B 109.5 . . ?
H47A C47 H47B 109.5 . . ?
C44 C47 H47C 109.5 . . ?
H47A C47 H47C 109.5 . . ?
H47B C47 H47C 109.5 . . ?
C53 C48 C49 120.1(3) . . ?
C53 C48 N4 120.2(3) . . ?
C49 C48 N4 119.6(3) . . ?
C50 C49 C48 118.7(4) . . ?
C50 C49 C54 120.1(4) . . ?
C48 C49 C54 121.3(3) . . ?
C51 C50 C49 121.9(4) . . ?
C51 C50 H50 119.1 . . ?
C49 C50 H50 119.1 . . ?
C50 C51 C52 118.7(3) . . ?
C50 C51 C55 121.1(5) . . ?
C52 C51 C55 120.2(5) . . ?
C51 C52 C53 121.7(4) . . ?
C51 C52 H52 119.1 . . ?
C53 C52 H52 119.1 . . ?
C52 C53 C48 118.9(4) . . ?
C52 C53 C56 120.8(3) . . ?
C48 C53 C56 120.3(3) . . ?
C49 C54 H54A 109.5 . . ?
C49 C54 H54B 109.5 . . ?
H54A C54 H54B 109.5 . . ?
C49 C54 H54C 109.5 . . ?
H54A C54 H54C 109.5 . . ?
H54B C54 H54C 109.5 . . ?
C51 C55 H55A 109.5 . . ?
C51 C55 H55B 109.5 . . ?
H55A C55 H55B 109.5 . . ?
C51 C55 H55C 109.5 . . ?
H55A C55 H55C 109.5 . . ?
H55B C55 H55C 109.5 . . ?
C53 C56 H56A 109.5 . . ?
C53 C56 H56B 109.5 . . ?
H56A C56 H56B 109.5 . . ?
C53 C56 H56C 109.5 . . ?
H56A C56 H56C 109.5 . . ?
H56B C56 H56C 109.5 . . ?
C60 O1 C57 109.9(3) . . ?
C60 O1 Mg1 128.7(2) . . ?
C57 O1 Mg1 120.5(2) . . ?
O1 C57 C58 105.9(3) . . ?
O1 C57 H57A 110.6 . . ?
C58 C57 H57A 110.6 . . ?
O1 C57 H57B 110.6 . . ?
C58 C57 H57B 110.6 . . ?
H57A C57 H57B 108.7 . . ?
C57 C58 C59 101.7(3) . . ?
C57 C58 H58A 111.4 . . ?
C59 C58 H58A 111.4 . . ?
C57 C58 H58B 111.4 . . ?
C59 C58 H58B 111.4 . . ?
H58A C58 H58B 109.3 . . ?
C60 C59 C58 104.8(4) . . ?
C60 C59 H59A 110.8 . . ?
C58 C59 H59A 110.8 . . ?
C60 C59 H59B 110.8 . . ?
C58 C59 H59B 110.8 . . ?
H59A C59 H59B 108.9 . . ?
O1 C60 C59 105.7(3) . . ?
O1 C60 H60A 110.6 . . ?
C59 C60 H60A 110.6 . . ?
O1 C60 H60B 110.6 . . ?
C59 C60 H60B 110.6 . . ?
H60A C60 H60B 108.7 . . ?

loop_
_geom_bond_atom_site_label_1
_geom_bond_atom_site_label_2
_geom_bond_distance
_geom_bond_site_symmetry_2
_geom_bond_publ_flag
Mg1 O1 2.041(3) . ?
Mg1 N1 2.047(2) . ?
Mg1 N2 2.054(3) . ?
Mg1 C1A 2.465(16) . ?
Mg1 P1 2.5390(16) . ?
Mg2 C6A 2.05(2) . ?
Mg2 N3 2.084(2) . ?
Mg2 N4 2.087(2) . ?
Mg2 C6 2.191(5) . ?
Mg2 P1A 2.337(4) . ?
Mg2 P1 2.6844(14) . ?
Mg2 P2A 3.059(10) . ?
N1 C11 1.334(4) . ?
N1 C16 1.435(4) . ?
N2 C13 1.329(4) . ?
N2 C25 1.447(4) . ?
N3 C34 1.324(4) . ?
N3 C39 1.435(4) . ?
N4 C36 1.331(4) . ?
N4 C48 1.434(4) . ?
P1 C1 1.697(3) . ?
P2 C6 1.639(4) . ?
P2 C1 1.868(5) . ?
C1 C2 1.551(7) . ?
C2 C3 1.506(8) . ?
C2 C4 1.547(8) . ?
C2 C5 1.548(7) . ?
C3 H3A 0.9800 . ?
C3 H3B 0.9800 . ?
C3 H3C 0.9800 . ?
C4 H4A 0.9800 . ?
C4 H4B 0.9800 . ?
C4 H4C 0.9800 . ?
C5 H5A 0.9800 . ?
C5 H5B 0.9800 . ?
C5 H5C 0.9800 . ?
C6 C7 1.540(10) . ?
C7 C8 1.504(11) . ?
C7 C9 1.534(10) . ?
C7 C10 1.596(12) . ?
C8 H8A 0.9800 . ?
C8 H8B 0.9800 . ?
C8 H8C 0.9800 . ?
C9 H9A 0.9800 . ?
C9 H9B 0.9800 . ?
C9 H9C 0.9800 . ?
C10 H10A 0.9800 . ?
C10 H10B 0.9800 . ?
C10 H10C 0.9800 . ?
P1A C1A 1.663(13) . ?
P1A P2A 2.257(13) . ?
P2A C6A 1.663(12) . ?
C1A C2A 1.560(17) . ?
C2A C5A 1.512(17) . ?
C2A C4A 1.524(19) . ?
C2A C3A 1.556(19) . ?
C3A H3A1 0.9800 . ?
C3A H3A2 0.9800 . ?
C3A H3A3 0.9800 . ?
C4A H4A1 0.9800 . ?
C4A H4A2 0.9800 . ?
C4A H4A3 0.9800 . ?
C5A H5A1 0.9800 . ?
C5A H5A2 0.9800 . ?
C5A H5A3 0.9800 . ?
C6A C7A 1.503(19) . ?
C7A C9A 1.510(19) . ?
C7A C10A 1.51(2) . ?
C7A C8A 1.524(19) . ?
C8A H8A1 0.9800 . ?
C8A H8A2 0.9800 . ?
C8A H8A3 0.9800 . ?
C9A H9A1 0.9800 . ?
C9A H9A2 0.9800 . ?
C9A H9A3 0.9800 . ?
C10A H10D 0.9800 . ?
C10A H10E 0.9800 . ?
C10A H10F 0.9800 . ?
C11 C12 1.405(4) . ?
C11 C14 1.513(4) . ?
C12 C13 1.402(4) . ?
C12 H12 0.9500 . ?
C13 C15 1.520(4) . ?
C14 H14A 0.9800 . ?
C14 H14B 0.9800 . ?
C14 H14C 0.9800 . ?
C15 H15A 0.9800 . ?
C15 H15B 0.9800 . ?
C15 H15C 0.9800 . ?
C16 C21 1.395(4) . ?
C16 C17 1.404(4) . ?
C17 C18 1.394(4) . ?
C17 C22 1.506(4) . ?
C18 C19 1.367(5) . ?
C18 H18 0.9500 . ?
C19 C20 1.393(5) . ?
C19 C23 1.515(4) . ?
C20 C21 1.390(4) . ?
C20 H20 0.9500 . ?
C21 C24 1.509(4) . ?
C22 H22A 0.9800 . ?
C22 H22B 0.9800 . ?
C22 H22C 0.9800 . ?
C23 H23A 0.9800 . ?
C23 H23B 0.9800 . ?
C23 H23C 0.9800 . ?
C24 H24A 0.9800 . ?
C24 H24B 0.9800 . ?
C24 H24C 0.9800 . ?
C25 C26 1.395(5) . ?
C25 C30 1.395(5) . ?
C26 C27 1.407(4) . ?
C26 C31 1.498(5) . ?
C27 C28 1.385(6) . ?
C27 H27 0.9500 . ?
C28 C29 1.387(6) . ?
C28 C32 1.519(4) . ?
C29 C30 1.393(5) . ?
C29 H29 0.9500 . ?
C30 C33 1.504(6) . ?
C31 H31A 0.9800 . ?
C31 H31B 0.9800 . ?
C31 H31C 0.9800 . ?
C32 H32A 0.9800 . ?
C32 H32B 0.9800 . ?
C32 H32C 0.9800 . ?
C33 H33A 0.9800 . ?
C33 H33B 0.9800 . ?
C33 H33C 0.9800 . ?
C34 C35 1.410(4) . ?
C34 C37 1.516(4) . ?
C35 C36 1.399(4) . ?
C35 H35 0.9500 . ?
C36 C38 1.515(4) . ?
C37 H37A 0.9800 . ?
C37 H37B 0.9800 . ?
C37 H37C 0.9800 . ?
C38 H38A 0.9800 . ?
C38 H38B 0.9800 . ?
C38 H38C 0.9800 . ?
C39 C40 1.400(5) . ?
C39 C44 1.407(4) . ?
C40 C41 1.396(5) . ?
C40 C45 1.505(5) . ?
C41 C42 1.386(5) . ?
C41 H41 0.9500 . ?
C42 C43 1.383(5) . ?
C42 C46 1.512(5) . ?
C43 C44 1.392(4) . ?
C43 H43 0.9500 . ?
C44 C47 1.500(5) . ?
C45 H45A 0.9800 . ?
C45 H45B 0.9800 . ?
C45 H45C 0.9800 . ?
C46 H46A 0.9800 . ?
C46 H46B 0.9800 . ?
C46 H46C 0.9800 . ?
C47 H47A 0.9800 . ?
C47 H47B 0.9800 . ?
C47 H47C 0.9800 . ?
C48 C53 1.394(5) . ?
C48 C49 1.403(5) . ?
C49 C50 1.393(5) . ?
C49 C54 1.504(6) . ?
C50 C51 1.372(7) . ?
C50 H50 0.9500 . ?
C51 C52 1.380(7) . ?
C51 C55 1.516(5) . ?
C52 C53 1.393(5) . ?
C52 H52 0.9500 . ?
C53 C56 1.495(6) . ?
C54 H54A 0.9800 . ?
C54 H54B 0.9800 . ?
C54 H54C 0.9800 . ?
C55 H55A 0.9800 . ?
C55 H55B 0.9800 . ?
C55 H55C 0.9800 . ?
C56 H56A 0.9800 . ?
C56 H56B 0.9800 . ?
C56 H56C 0.9800 . ?
O1 C60 1.421(5) . ?
O1 C57 1.452(4) . ?
C57 C58 1.482(6) . ?
C57 H57A 0.9900 . ?
C57 H57B 0.9900 . ?
C58 C59 1.513(6) . ?
C58 H58A 0.9900 . ?
C58 H58B 0.9900 . ?
C59 C60 1.468(6) . ?
C59 H59A 0.9900 . ?
C59 H59B 0.9900 . ?
C60 H60A 0.9900 . ?
C60 H60B 0.9900 . ?
